data_7126045
loop_
_publ_author_name
'Sharma, Mahendra K.'
'Blomeyer, Sebastian'
'Neumann, Beate'
'Stammler, Hans-Georg'
'Hinz, Alexander'
'van Gastel, Maurice'
'Ghadwal, Rajendra S.'

_publ_section_title
;
 Isolation of singlet carbene derived 2-arsa-1,3-butadiene radical cations
 and dications.
;
_journal_issue 24
_journal_name_full 'Chemical communications (Cambridge, England)'
_journal_page_first 3575
_journal_page_last 3578
_journal_paper_doi 10.1039/d0cc00624f
_journal_volume 56
_journal_year 2020
_chemical_formula_moiety 'C54 H72 As N3'
_chemical_formula_sum 'C54 H72 As N3'
_chemical_formula_weight 838.06
_space_group_crystal_system monoclinic
_space_group_IT_number 14
_space_group_name_Hall '-P 2yn'
_space_group_name_H-M_alt 'P 1 21/n 1'
_atom_sites_solution_hydrogens difmap
_atom_sites_solution_primary direct
_audit_creation_date 2019-08-16
_audit_creation_method
;
Olex2 1.3-ac4
(compiled 2019.04.23 svn.r3594 for Rigaku Oxford Diffraction, GUI svn.r5739)
;
_audit_update_record
;
2019-11-19 deposited with the CCDC.	2020-02-19 downloaded from the CCDC.
;
_cell_angle_alpha 90
_cell_angle_beta 93.2310(5)
_cell_angle_gamma 90
_cell_formula_units_Z 4
_cell_length_a 12.59029(7)
_cell_length_b 15.93625(8)
_cell_length_c 23.78509(12)
_cell_measurement_reflns_used 64139
_cell_measurement_temperature 100.0(1)
_cell_measurement_theta_max 76.3860
_cell_measurement_theta_min 3.6930
_cell_volume 4764.70(4)
_computing_cell_refinement 'CrysAlisPro 1.171.40.58a (Rigaku OD, 2019)'
_computing_data_collection 'CrysAlisPro 1.171.40.58a (Rigaku OD, 2019)'
_computing_data_reduction 'CrysAlisPro 1.171.40.58a (Rigaku OD, 2019)'
_computing_molecular_graphics 'Olex2 (Dolomanov et al., 2009)'
_computing_publication_material 'Olex2 (Dolomanov et al., 2009)'
_computing_structure_refinement 'ShelXL (Sheldrick, 2015)'
_computing_structure_solution 'ShelXS (Sheldrick, 2008)'
_diffrn_ambient_environment N~2~
_diffrn_ambient_temperature 100.0(1)
_diffrn_detector 'CCD plate'
_diffrn_detector_area_resol_mean 5.3114
_diffrn_detector_type Atlas
_diffrn_measured_fraction_theta_full 1.000
_diffrn_measured_fraction_theta_max 0.998
_diffrn_measurement_details
;
List of Runs (angles in degrees, time in seconds):

  # Type    Start    End  Width  t~exp~   \w     \q     \k     \f   Frames
#--------------------------------------------------------------------------
  1  \w    -64.00  30.00   1.00    2.00    --  -38.50  57.00 -30.00   94
  2  \w    -59.00  33.00   1.00    2.00    --  -38.50  38.00  90.00   92
  3  \w    -72.00  39.00   1.00    2.00    --  -38.50  19.00-180.00  111
  4  \w    -87.00  -6.00   1.00    2.00    --  -38.50 125.00 120.00   81
  5  \w    -59.00  33.00   1.00    2.00    --  -38.50  38.00-120.00   92
  6  \w     13.00  42.00   1.00    2.00    --   42.89  76.00  76.43   29
  7  \w     12.00  42.00   1.00    2.00    --   42.89  78.00 -63.98   30
  8  \w     12.00  42.00   1.00    2.00    --   42.89  81.00-132.38   30
  9  \w     18.00 111.00   1.00    2.00    --   42.89  57.00-180.00   93
 10  \w     22.00 114.00   1.00    2.00    --   42.89  38.00  60.00   92
 11  \w     18.00 111.00   1.00    2.00    --   42.89  57.00 -60.00   93
 12  \w     11.00  42.00   1.00    2.00    --   42.89  82.00  27.72   31
 13  \w     12.00  42.00   1.00    2.00    --   42.89  79.00 125.64   30
 14  \w     27.00  97.00   1.00    2.00    --   42.89-125.00  60.00   70
 15  \w     11.00  42.00   1.00    2.00    --   42.89  82.00 145.98   31
 16  \w     18.00 111.00   1.00    2.00    --   42.89  57.00-120.00   93
 17  \w     13.00  42.00   1.00    2.00    --   42.89  76.00  -0.28   29
 18  \w     18.00 111.00   1.00    2.00    --   42.89  57.00  90.00   93
 19  \w     83.00 178.00   1.00    8.00    --  111.00  67.00  30.93   95
 20  \w     85.00 178.00   1.00    8.00    --  111.00  61.00  14.87   93
 21  \w     85.00 178.00   1.00    8.00    --  111.00  59.00 -37.27   93
 22  \w     83.00 178.00   1.00    8.00    --  111.00  68.00  64.49   95
 23  \w     82.00 178.00   1.00    8.00    --  111.00  71.00 163.92   96
 24  \w     84.00 178.00   1.00    8.00    --  111.00  63.00-157.89   94
 25  \w     85.00 178.00   1.00    8.00    --  111.00  61.00  48.05   93
 26  \w     83.00 178.00   1.00    8.00    --  111.00  67.00 135.45   95
 27  \w     82.00 178.00   1.00    8.00    --  111.00  74.00 146.71   96
 28  \w     84.00 178.00   1.00    8.00    --  111.00  64.00-108.68   94
 29  \w     41.00 113.00   1.00    8.00    --  111.00-125.00 120.00   72
 30  \w     82.00 178.00   1.00    8.00    --  111.00  74.00  11.96   96
 31  \w     83.00 178.00   1.00    8.00    --  111.00  69.00  90.77   95
 32  \w     86.00 178.00   1.00    8.00    --  111.00  57.00-134.44   92
 33  \w     83.00 178.00   1.00    8.00    --  111.00  67.00 127.06   95
 34  \w     84.00 178.00   1.00    8.00    --  111.00  63.00-132.10   94
 35  \w     82.00 178.00   1.00    8.00    --  111.00  72.00  66.12   96
 36  \w     85.00 178.00   1.00    8.00    --  111.00  60.00 127.00   93
 37  \w     82.00 178.00   1.00    8.00    --  111.00  73.00 -32.21   96
 38  \w     84.00 178.00   1.00    8.00    --  111.00  63.00 -54.44   94
 39  \w     84.00 178.00   1.00    8.00    --  111.00  63.00 -98.26   94
 40  \w     31.00 107.00   1.00    8.00    --  111.00 -94.00 -30.00   76
 41  \w     43.00 137.00   1.00    8.00    --  111.00 -61.00 150.00   94
 42  \w     85.00 178.00   1.00    8.00    --  111.00  61.00  60.00   93
 43  \w     85.00 178.00   1.00    8.00    --  111.00  61.00   0.00   93
 44  \w     41.00 113.00   1.00    8.00    --  111.00-125.00 -30.00   72
 45  \w     31.00 107.00   1.00    8.00    --  111.00 -94.00 150.00   76
 46  \w     82.00 178.00   1.00    8.00    --  111.00  72.00 -94.04   96
 47  \w     86.00 160.00   1.00    8.00    --  111.00  61.00 -90.00   74
 48  \w     63.00 137.00   1.00    8.00    --  111.00 -61.00 -60.00   74
 49  \w     85.00 111.00   1.00    8.00    --  111.00  61.00 -60.00   26
 50  \w     85.00 136.00   1.00    8.00    --  111.00  61.00 -30.00   51
 51  \w     85.00 111.00   1.00    8.00    --  111.00  61.00-120.00   26
 52  \w     82.00 178.00   1.00    8.00    --  111.00  72.00 104.15   96
 53  \w     80.00 107.00   1.00    8.00    --  111.00 -94.00   0.00   27
 54  \w     85.00 113.00   1.00    8.00    --  111.00-125.00 -90.00   28
 55  \w     86.00 111.00   1.00    8.00    --  111.00  61.00-180.00   25
 56  \w    124.00 174.00   1.00    8.00    --  111.00  61.00-180.00   50
 57  \w     85.00 111.00   1.00    8.00    --  111.00  61.00  90.00   26
 58  \w     85.00 127.00   1.00    8.00    --  111.00  61.00 150.00   42
;
_diffrn_measurement_device 'four-circle diffractometer'
_diffrn_measurement_device_type 'SuperNova, Dual, Cu at home/near, Atlas'
_diffrn_measurement_method '\w scans'
_diffrn_orient_matrix_type 'CrysAlisPro convention (1999,Acta A55,543-557)'
_diffrn_orient_matrix_UB_11 -0.0851184000
_diffrn_orient_matrix_UB_12 -0.0695611000
_diffrn_orient_matrix_UB_13 -0.0021580000
_diffrn_orient_matrix_UB_21 -0.0523311000
_diffrn_orient_matrix_UB_22 0.0392182000
_diffrn_orient_matrix_UB_23 -0.0539035000
_diffrn_orient_matrix_UB_31 0.0709539000
_diffrn_orient_matrix_UB_32 -0.0544646000
_diffrn_orient_matrix_UB_33 -0.0360497000
_diffrn_radiation_monochromator mirror
_diffrn_radiation_probe x-ray
_diffrn_radiation_type 'Cu K\a'
_diffrn_radiation_wavelength 1.54184
_diffrn_reflns_av_R_equivalents 0.0523
_diffrn_reflns_av_unetI/netI 0.0195
_diffrn_reflns_Laue_measured_fraction_full 1.000
_diffrn_reflns_Laue_measured_fraction_max 0.998
_diffrn_reflns_limit_h_max 15
_diffrn_reflns_limit_h_min -15
_diffrn_reflns_limit_k_max 20
_diffrn_reflns_limit_k_min -20
_diffrn_reflns_limit_l_max 29
_diffrn_reflns_limit_l_min -29
_diffrn_reflns_number 132664
_diffrn_reflns_point_group_measured_fraction_full 1.000
_diffrn_reflns_point_group_measured_fraction_max 0.998
_diffrn_reflns_theta_full 67.684
_diffrn_reflns_theta_max 76.519
_diffrn_reflns_theta_min 3.340
_diffrn_source 'micro-focus sealed X-ray tube'
_diffrn_source_type 'SuperNova (Cu) X-ray Source'
_exptl_absorpt_coefficient_mu 1.235
_exptl_absorpt_correction_T_max 1.000
_exptl_absorpt_correction_T_min 0.598
_exptl_absorpt_correction_type gaussian
_exptl_absorpt_process_details
;
CrysAlisPro 1.171.40.58a (Rigaku Oxford Diffraction, 2019)
Numerical absorption correction based on gaussian integration over
			a multifaceted crystal model
Empirical absorption correction using spherical harmonics,
 implemented in SCALE3 ABSPACK scaling algorithm.
;
_exptl_crystal_colour 'clear red'
_exptl_crystal_colour_lustre clear
_exptl_crystal_colour_primary red
_exptl_crystal_density_diffrn 1.168
_exptl_crystal_description block
_exptl_crystal_F_000 1800
_exptl_crystal_size_max 0.301
_exptl_crystal_size_mid 0.147
_exptl_crystal_size_min 0.108
_refine_diff_density_max 0.391
_refine_diff_density_min -0.411
_refine_diff_density_rms 0.043
_refine_ls_extinction_method none
_refine_ls_goodness_of_fit_ref 1.026
_refine_ls_hydrogen_treatment refall
_refine_ls_matrix_type full
_refine_ls_number_parameters 811
_refine_ls_number_reflns 9986
_refine_ls_number_restraints 0
_refine_ls_restrained_S_all 1.026
_refine_ls_R_factor_all 0.0307
_refine_ls_R_factor_gt 0.0269
_refine_ls_shift/su_max 0.003
_refine_ls_shift/su_mean 0.000
_refine_ls_structure_factor_coef Fsqd
_refine_ls_weighting_details 'w=1/[\s^2^(Fo^2^)+(0.0377P)^2^+1.7124P] where P=(Fo^2^+2Fc^2^)/3'
_refine_ls_weighting_scheme calc
_refine_ls_wR_factor_gt 0.0677
_refine_ls_wR_factor_ref 0.0705
_reflns_Friedel_coverage 0.000
_reflns_number_gt 9089
_reflns_number_total 9986
_reflns_threshold_expression 'I > 2\s(I)'
_cod_data_source_file d0cc00624f2.cif
_cod_data_source_block compound2a
_cod_depositor_comments 'Adding full bibliography for 7126045--7126050.cif.'
_cod_database_code 7126045
_shelx_shelxl_version_number 2018/3
_chemical_oxdiff_formula C54H72AsN3
_shelx_space_group_comment
;
The symmetry employed for this shelxl refinement is uniquely defined
by the following loop, which should always be used as a source of
symmetry information in preference to the above space-group names.
They are only intended as comments.
;
_diffrn_oxdiff_digest_frames
;
019223a95fb45029279e3dbc28c5f819a704322bf47
;
_reflns_odcompleteness_completeness 99.99
_reflns_odcompleteness_iscentric 1
_reflns_odcompleteness_theta 71.98
_olex2_refinement_description
;
;
_olex2_date_sample_data_collection 2019-08-15
_olex2_submission_special_instructions 'No special instructions were received'
_oxdiff_exptl_absorpt_empirical_details
;
Empirical correction (ABSPACK) includes:
- Absorption correction using spherical harmonics
- Frame scaling
;
_oxdiff_exptl_absorpt_empirical_full_max 1.760
_oxdiff_exptl_absorpt_empirical_full_min 0.445

loop_
_space_group_symop_operation_xyz
'x, y, z'
'-x+1/2, y+1/2, -z+1/2'
'-x, -y, -z'
'x-1/2, -y-1/2, z-1/2'

loop_
_atom_site_label
_atom_site_type_symbol
_atom_site_fract_x
_atom_site_fract_y
_atom_site_fract_z
_atom_site_U_iso_or_equiv
_atom_site_adp_type
_atom_site_occupancy
_atom_site_site_symmetry_order
_atom_site_calc_flag
_atom_site_refinement_flags_posn
_atom_site_refinement_flags_adp
_atom_site_refinement_flags_occupancy
_atom_site_disorder_assembly
_atom_site_disorder_group
As1 As 0.27602(2) 0.76037(2) 0.09381(2) 0.01417(5) Uani 1 1 d . . . . .
N1 N 0.45635(8) 0.88835(6) 0.21828(4) 0.01514(19) Uani 1 1 d . . . . .
N2 N 0.29096(8) 0.91250(6) 0.18721(4) 0.01565(19) Uani 1 1 d . . . . .
N3 N 0.23295(8) 0.68270(6) -0.00927(4) 0.01498(19) Uani 1 1 d . . . . .
C1 C 0.38388(9) 0.87119(7) 0.17231(5) 0.0139(2) Uani 1 1 d . . . . .
C2 C 0.40843(10) 0.93849(8) 0.25781(5) 0.0193(2) Uani 1 1 d . . . . .
C3 C 0.30819(10) 0.95236(8) 0.23936(5) 0.0198(2) Uani 1 1 d . . . . .
C4 C 0.39907(9) 0.82222(7) 0.12563(5) 0.0144(2) Uani 1 1 d . . . . .
C5 C 0.50744(9) 0.79275(7) 0.11473(5) 0.0155(2) Uani 1 1 d . . . . .
C6 C 0.58905(10) 0.84973(8) 0.10548(5) 0.0186(2) Uani 1 1 d . . . . .
C7 C 0.69227(10) 0.82217(9) 0.09753(6) 0.0247(3) Uani 1 1 d . . . . .
C8 C 0.71569(11) 0.73731(10) 0.09833(6) 0.0276(3) Uani 1 1 d . . . . .
C9 C 0.63505(11) 0.67965(9) 0.10571(5) 0.0250(3) Uani 1 1 d . . . . .
C10 C 0.53225(10) 0.70689(8) 0.11330(5) 0.0191(2) Uani 1 1 d . . . . .
C11 C 0.55934(9) 0.85259(7) 0.23161(5) 0.0144(2) Uani 1 1 d . . . . .
C12 C 0.64706(9) 0.90700(7) 0.23481(5) 0.0152(2) Uani 1 1 d . . . . .
C13 C 0.74712(10) 0.87309(8) 0.24963(5) 0.0175(2) Uani 1 1 d . . . . .
C14 C 0.75911(10) 0.78801(8) 0.25992(5) 0.0200(2) Uani 1 1 d . . . . .
C15 C 0.67088(10) 0.73564(8) 0.25718(5) 0.0195(2) Uani 1 1 d . . . . .
C16 C 0.56869(10) 0.76634(7) 0.24415(5) 0.0162(2) Uani 1 1 d . . . . .
C17 C 0.47145(10) 0.70956(8) 0.24502(5) 0.0198(2) Uani 1 1 d . . . . .
C18 C 0.49849(12) 0.61601(8) 0.24464(6) 0.0275(3) Uani 1 1 d . . . . .
C19 C 0.40687(13) 0.72814(10) 0.29634(6) 0.0315(3) Uani 1 1 d . . . . .
C20 C 0.63741(10) 1.00067(8) 0.22319(5) 0.0189(2) Uani 1 1 d . . . . .
C21 C 0.71359(11) 1.03044(8) 0.17918(6) 0.0239(3) Uani 1 1 d . . . . .
C22 C 0.65703(12) 1.05082(8) 0.27805(6) 0.0258(3) Uani 1 1 d . . . . .
C23 C 0.19169(9) 0.92895(7) 0.15628(5) 0.0167(2) Uani 1 1 d . . . . .
C24 C 0.18758(10) 0.99129(7) 0.11439(5) 0.0195(2) Uani 1 1 d . . . . .
C25 C 0.08698(11) 1.01735(8) 0.09365(6) 0.0239(3) Uani 1 1 d . . . . .
C26 C -0.00499(10) 0.98448(9) 0.11470(6) 0.0250(3) Uani 1 1 d . . . . .
C27 C 0.00126(10) 0.92146(8) 0.15467(6) 0.0224(3) Uani 1 1 d . . . . .
C28 C 0.10001(10) 0.89128(8) 0.17580(5) 0.0184(2) Uani 1 1 d . . . . .
C29 C 0.28913(11) 1.02903(8) 0.09336(6) 0.0236(3) Uani 1 1 d . . . . .
C30 C 0.27491(13) 1.06404(9) 0.03343(7) 0.0320(3) Uani 1 1 d . . . . .
C31 C 0.33434(13) 1.09804(10) 0.13286(7) 0.0338(3) Uani 1 1 d . . . . .
C32 C 0.10586(10) 0.81924(8) 0.21788(6) 0.0226(3) Uani 1 1 d . . . . .
C33 C 0.04369(12) 0.74248(9) 0.19505(6) 0.0280(3) Uani 1 1 d . . . . .
C34 C 0.06673(13) 0.84571(11) 0.27506(6) 0.0321(3) Uani 1 1 d . . . . .
C35 C 0.29754(9) 0.74099(7) 0.01796(5) 0.0146(2) Uani 1 1 d . . . . .
C36 C 0.37085(10) 0.77800(8) -0.02504(5) 0.0170(2) Uani 1 1 d . . . . .
C37 C 0.31066(10) 0.75388(8) -0.08126(5) 0.0193(2) Uani 1 1 d . . . . .
C38 C 0.24960(10) 0.67282(8) -0.07089(5) 0.0179(2) Uani 1 1 d . . . . .
C39 C 0.38075(12) 0.87327(8) -0.01982(6) 0.0238(3) Uani 1 1 d . . . . .
C40 C 0.31294(12) 0.59289(9) -0.08235(6) 0.0246(3) Uani 1 1 d . . . . .
C41 C 0.14534(11) 0.66781(8) -0.10687(5) 0.0214(2) Uani 1 1 d . . . . .
C42 C 0.15553(10) 0.63499(7) 0.01953(5) 0.0160(2) Uani 1 1 d . . . . .
C43 C 0.04985(10) 0.66413(7) 0.01883(5) 0.0176(2) Uani 1 1 d . . . . .
C44 C -0.02496(11) 0.61640(8) 0.04582(6) 0.0224(2) Uani 1 1 d . . . . .
C45 C 0.00356(12) 0.54310(8) 0.07376(6) 0.0251(3) Uani 1 1 d . . . . .
C46 C 0.10826(12) 0.51637(8) 0.07571(5) 0.0232(3) Uani 1 1 d . . . . .
C47 C 0.18647(10) 0.56159(7) 0.04938(5) 0.0182(2) Uani 1 1 d . . . . .
C48 C 0.01397(10) 0.74679(7) -0.00803(5) 0.0187(2) Uani 1 1 d . . . . .
C49 C -0.00792(11) 0.81175(8) 0.03735(6) 0.0222(3) Uani 1 1 d . . . . .
C50 C -0.08494(11) 0.73576(8) -0.04811(6) 0.0238(3) Uani 1 1 d . . . . .
C51 C 0.30065(11) 0.53120(8) 0.05622(5) 0.0224(3) Uani 1 1 d . . . . .
C52 C 0.31499(13) 0.44480(9) 0.02931(7) 0.0323(3) Uani 1 1 d . . . . .
C53 C 0.33681(13) 0.52668(9) 0.11894(6) 0.0310(3) Uani 1 1 d . . . . .
C54 C 0.48323(11) 0.73912(9) -0.02162(6) 0.0222(3) Uani 1 1 d . . . . .
H37A H 0.3577(13) 0.7481(10) -0.1115(7) 0.019(4) Uiso 1 1 d . . . . .
H48 H 0.0715(12) 0.7687(9) -0.0297(6) 0.014(3) Uiso 1 1 d . . . . .
H20 H 0.5653(13) 1.0123(10) 0.2087(6) 0.018(4) Uiso 1 1 d . . . . .
H51 H 0.3457(13) 0.5707(11) 0.0389(7) 0.022(4) Uiso 1 1 d . . . . .
H17 H 0.4257(13) 0.7218(10) 0.2106(7) 0.019(4) Uiso 1 1 d . . . . .
H32 H 0.1801(13) 0.8009(10) 0.2223(7) 0.020(4) Uiso 1 1 d . . . . .
H40A H 0.3819(14) 0.5899(11) -0.0595(7) 0.025(4) Uiso 1 1 d . . . . .
H6 H 0.5745(12) 0.9076(10) 0.1052(6) 0.017(4) Uiso 1 1 d . . . . .
H54A H 0.5288(13) 0.7643(10) 0.0070(7) 0.020(4) Uiso 1 1 d . . . . .
H37B H 0.2601(13) 0.7979(11) -0.0909(7) 0.022(4) Uiso 1 1 d . . . . .
H14 H 0.8288(14) 0.7639(10) 0.2691(7) 0.022(4) Uiso 1 1 d . . . . .
H49A H -0.0653(15) 0.7927(12) 0.0617(8) 0.033(5) Uiso 1 1 d . . . . .
H50A H -0.0982(13) 0.7870(11) -0.0695(7) 0.025(4) Uiso 1 1 d . . . . .
H26 H -0.0729(15) 1.0049(11) 0.1000(7) 0.031(4) Uiso 1 1 d . . . . .
H29 H 0.3413(13) 0.9834(10) 0.0933(7) 0.021(4) Uiso 1 1 d . . . . .
H13 H 0.8081(13) 0.9090(10) 0.2517(7) 0.020(4) Uiso 1 1 d . . . . .
H10 H 0.4781(13) 0.6667(11) 0.1192(7) 0.021(4) Uiso 1 1 d . . . . .
H41A H 0.0973(14) 0.6259(11) -0.0928(7) 0.025(4) Uiso 1 1 d . . . . .
H18A H 0.5359(15) 0.5985(12) 0.2807(8) 0.032(5) Uiso 1 1 d . . . . .
H2 H 0.4448(14) 0.9552(11) 0.2922(8) 0.030(4) Uiso 1 1 d . . . . .
H9 H 0.6499(15) 0.6200(12) 0.1060(8) 0.035(5) Uiso 1 1 d . . . . .
H50B H -0.1477(15) 0.7225(11) -0.0269(8) 0.029(4) Uiso 1 1 d . . . . .
H15 H 0.6802(14) 0.6759(11) 0.2652(7) 0.028(4) Uiso 1 1 d . . . . .
H40B H 0.2718(14) 0.5437(12) -0.0750(7) 0.030(4) Uiso 1 1 d . . . . .
H31A H 0.4014(17) 1.1191(13) 0.1197(8) 0.042(5) Uiso 1 1 d . . . . .
H49B H 0.0558(15) 0.8217(11) 0.0621(8) 0.030(4) Uiso 1 1 d . . . . .
H46 H 0.1295(14) 0.4661(11) 0.0962(7) 0.028(4) Uiso 1 1 d . . . . .
H3 H 0.2535(14) 0.9857(11) 0.2555(7) 0.028(4) Uiso 1 1 d . . . . .
H49C H -0.0315(15) 0.8665(12) 0.0201(8) 0.034(5) Uiso 1 1 d . . . . .
H41B H 0.1088(13) 0.7217(11) -0.1086(7) 0.024(4) Uiso 1 1 d . . . . .
H39A H 0.4139(14) 0.8898(11) 0.0164(7) 0.025(4) Uiso 1 1 d . . . . .
H33A H -0.0318(17) 0.7559(12) 0.1898(8) 0.038(5) Uiso 1 1 d . . . . .
H44 H -0.1010(14) 0.6351(11) 0.0453(7) 0.028(4) Uiso 1 1 d . . . . .
H22A H 0.6457(15) 1.1115(12) 0.2705(8) 0.033(5) Uiso 1 1 d . . . . .
H21A H 0.7896(14) 1.0238(11) 0.1930(7) 0.028(4) Uiso 1 1 d . . . . .
H39B H 0.4230(15) 0.8967(11) -0.0489(8) 0.031(4) Uiso 1 1 d . . . . .
H25 H 0.0793(14) 1.0582(11) 0.0645(7) 0.029(4) Uiso 1 1 d . . . . .
H30A H 0.2377(15) 1.0233(12) 0.0075(8) 0.036(5) Uiso 1 1 d . . . . .
H18B H 0.5440(15) 0.6006(12) 0.2135(8) 0.033(5) Uiso 1 1 d . . . . .
H34A H 0.1045(16) 0.8935(13) 0.2902(8) 0.038(5) Uiso 1 1 d . . . . .
H7 H 0.7466(15) 0.8627(12) 0.0907(8) 0.036(5) Uiso 1 1 d . . . . .
H22B H 0.7300(15) 1.0410(11) 0.2947(8) 0.032(4) Uiso 1 1 d . . . . .
H52A H 0.2880(15) 0.4433(12) -0.0095(8) 0.033(5) Uiso 1 1 d . . . . .
H39C H 0.3081(16) 0.8997(12) -0.0219(8) 0.036(5) Uiso 1 1 d . . . . .
H45 H -0.0490(14) 0.5123(11) 0.0925(7) 0.027(4) Uiso 1 1 d . . . . .
H18C H 0.4304(16) 0.5853(12) 0.2415(8) 0.037(5) Uiso 1 1 d . . . . .
H40C H 0.3305(14) 0.5923(11) -0.1217(8) 0.032(4) Uiso 1 1 d . . . . .
H21B H 0.6992(14) 1.0896(12) 0.1702(7) 0.030(4) Uiso 1 1 d . . . . .
H27 H -0.0627(14) 0.8973(11) 0.1663(7) 0.026(4) Uiso 1 1 d . . . . .
H53A H 0.2979(15) 0.4806(12) 0.1391(8) 0.034(5) Uiso 1 1 d . . . . .
H54B H 0.5142(16) 0.7475(11) -0.0561(9) 0.035(5) Uiso 1 1 d . . . . .
H30B H 0.2345(16) 1.1173(13) 0.0332(8) 0.040(5) Uiso 1 1 d . . . . .
H30C H 0.3426(16) 1.0750(13) 0.0191(8) 0.040(5) Uiso 1 1 d . . . . .
H34B H 0.0740(16) 0.7990(14) 0.3021(9) 0.041(5) Uiso 1 1 d . . . . .
H21C H 0.7022(15) 0.9979(12) 0.1430(8) 0.036(5) Uiso 1 1 d . . . . .
H54C H 0.4822(15) 0.6796(13) -0.0146(8) 0.035(5) Uiso 1 1 d . . . . .
H52B H 0.2758(15) 0.3995(12) 0.0504(8) 0.036(5) Uiso 1 1 d . . . . .
H41C H 0.1595(14) 0.6522(12) -0.1456(8) 0.033(5) Uiso 1 1 d . . . . .
H33B H 0.0688(15) 0.7226(12) 0.1588(8) 0.035(5) Uiso 1 1 d . . . . .
H53B H 0.4124(16) 0.5139(12) 0.1226(8) 0.037(5) Uiso 1 1 d . . . . .
H8 H 0.7880(15) 0.7204(12) 0.0951(7) 0.032(5) Uiso 1 1 d . . . . .
H33C H 0.0546(15) 0.6990(13) 0.2223(8) 0.036(5) Uiso 1 1 d . . . . .
H19A H 0.3868(15) 0.7868(13) 0.2992(8) 0.034(5) Uiso 1 1 d . . . . .
H19B H 0.4492(17) 0.7155(13) 0.3308(9) 0.042(5) Uiso 1 1 d . . . . .
H53C H 0.3267(15) 0.5806(12) 0.1390(8) 0.035(5) Uiso 1 1 d . . . . .
H34C H -0.0125(17) 0.8639(13) 0.2713(8) 0.041(5) Uiso 1 1 d . . . . .
H50C H -0.0761(15) 0.6897(12) -0.0745(8) 0.035(5) Uiso 1 1 d . . . . .
H22C H 0.6081(15) 1.0337(12) 0.3064(8) 0.037(5) Uiso 1 1 d . . . . .
H31B H 0.3490(15) 1.0782(12) 0.1722(9) 0.038(5) Uiso 1 1 d . . . . .
H31C H 0.2841(17) 1.1456(14) 0.1339(9) 0.045(5) Uiso 1 1 d . . . . .
H19C H 0.3403(17) 0.6939(13) 0.2943(9) 0.044(5) Uiso 1 1 d . . . . .
H52C H 0.3882(19) 0.4300(15) 0.0309(9) 0.054(6) Uiso 1 1 d . . . . .

loop_
_atom_site_aniso_label
_atom_site_aniso_U_11
_atom_site_aniso_U_22
_atom_site_aniso_U_33
_atom_site_aniso_U_23
_atom_site_aniso_U_13
_atom_site_aniso_U_12
As1 0.01381(7) 0.01636(7) 0.01261(7) -0.00209(4) 0.00300(5) -0.00109(4)
N1 0.0131(5) 0.0180(5) 0.0144(4) -0.0029(3) 0.0016(4) 0.0007(4)
N2 0.0115(4) 0.0193(5) 0.0164(5) -0.0040(4) 0.0030(4) 0.0012(4)
N3 0.0177(5) 0.0153(4) 0.0121(4) -0.0008(3) 0.0024(4) 0.0003(4)
C1 0.0115(5) 0.0150(5) 0.0155(5) 0.0004(4) 0.0024(4) -0.0006(4)
C2 0.0169(6) 0.0242(6) 0.0172(5) -0.0062(4) 0.0038(4) -0.0010(4)
C3 0.0162(6) 0.0236(6) 0.0200(6) -0.0080(5) 0.0045(4) 0.0010(5)
C4 0.0131(5) 0.0156(5) 0.0146(5) -0.0002(4) 0.0016(4) 0.0010(4)
C5 0.0146(5) 0.0208(6) 0.0111(5) -0.0017(4) 0.0014(4) 0.0029(4)
C6 0.0175(6) 0.0231(6) 0.0156(5) -0.0024(4) 0.0033(4) 0.0009(5)
C7 0.0171(6) 0.0360(7) 0.0216(6) -0.0041(5) 0.0059(5) -0.0016(5)
C8 0.0169(6) 0.0417(8) 0.0248(7) -0.0061(5) 0.0054(5) 0.0100(5)
C9 0.0265(7) 0.0276(7) 0.0209(6) -0.0029(5) 0.0026(5) 0.0116(5)
C10 0.0207(6) 0.0212(6) 0.0155(5) -0.0013(4) 0.0021(4) 0.0038(5)
C11 0.0134(5) 0.0187(5) 0.0111(5) 0.0000(4) 0.0019(4) 0.0008(4)
C12 0.0155(5) 0.0181(5) 0.0123(5) -0.0001(4) 0.0029(4) -0.0002(4)
C13 0.0141(5) 0.0226(6) 0.0161(5) -0.0003(4) 0.0023(4) -0.0017(4)
C14 0.0168(6) 0.0247(6) 0.0185(6) -0.0003(5) 0.0013(4) 0.0040(5)
C15 0.0219(6) 0.0178(6) 0.0187(6) 0.0009(4) 0.0008(5) 0.0027(4)
C16 0.0184(6) 0.0186(5) 0.0117(5) -0.0001(4) 0.0019(4) -0.0018(4)
C17 0.0211(6) 0.0196(6) 0.0187(6) 0.0026(4) 0.0006(5) -0.0048(5)
C18 0.0326(7) 0.0196(6) 0.0297(7) 0.0068(5) -0.0048(6) -0.0069(5)
C19 0.0322(8) 0.0370(8) 0.0262(7) -0.0002(6) 0.0103(6) -0.0138(6)
C20 0.0168(6) 0.0176(5) 0.0224(6) 0.0018(4) 0.0025(5) -0.0017(4)
C21 0.0275(7) 0.0212(6) 0.0233(6) 0.0022(5) 0.0034(5) -0.0081(5)
C22 0.0293(7) 0.0201(6) 0.0287(7) -0.0047(5) 0.0088(6) -0.0043(5)
C23 0.0139(5) 0.0176(5) 0.0185(5) -0.0054(4) 0.0017(4) 0.0033(4)
C24 0.0205(6) 0.0169(5) 0.0214(6) -0.0034(4) 0.0037(5) 0.0037(4)
C25 0.0257(7) 0.0199(6) 0.0259(6) -0.0016(5) -0.0008(5) 0.0073(5)
C26 0.0180(6) 0.0263(6) 0.0302(7) -0.0086(5) -0.0033(5) 0.0075(5)
C27 0.0143(6) 0.0268(6) 0.0263(6) -0.0094(5) 0.0024(5) 0.0013(5)
C28 0.0154(6) 0.0206(6) 0.0193(5) -0.0064(4) 0.0029(4) 0.0008(4)
C29 0.0243(6) 0.0203(6) 0.0269(7) 0.0038(5) 0.0083(5) 0.0051(5)
C30 0.0374(8) 0.0275(7) 0.0325(7) 0.0091(6) 0.0130(6) 0.0121(6)
C31 0.0319(8) 0.0297(7) 0.0406(8) -0.0011(6) 0.0107(6) -0.0095(6)
C32 0.0172(6) 0.0270(6) 0.0240(6) 0.0001(5) 0.0048(5) -0.0031(5)
C33 0.0283(7) 0.0270(7) 0.0296(7) -0.0015(5) 0.0090(6) -0.0071(5)
C34 0.0298(8) 0.0444(9) 0.0225(7) -0.0042(6) 0.0046(5) -0.0108(6)
C35 0.0147(5) 0.0137(5) 0.0155(5) 0.0002(4) 0.0012(4) 0.0031(4)
C36 0.0177(6) 0.0201(5) 0.0136(5) 0.0005(4) 0.0031(4) -0.0004(4)
C37 0.0210(6) 0.0232(6) 0.0140(5) 0.0019(4) 0.0022(5) -0.0013(5)
C38 0.0210(6) 0.0200(6) 0.0130(5) -0.0017(4) 0.0027(4) 0.0006(4)
C39 0.0303(7) 0.0204(6) 0.0209(6) 0.0026(5) 0.0029(5) -0.0049(5)
C40 0.0308(7) 0.0248(6) 0.0187(6) -0.0058(5) 0.0038(5) 0.0056(5)
C41 0.0234(6) 0.0255(6) 0.0153(6) -0.0016(5) 0.0006(5) -0.0024(5)
C42 0.0211(6) 0.0138(5) 0.0133(5) -0.0029(4) 0.0021(4) -0.0021(4)
C43 0.0202(6) 0.0166(5) 0.0164(5) -0.0037(4) 0.0032(4) -0.0009(4)
C44 0.0219(6) 0.0220(6) 0.0241(6) -0.0046(5) 0.0081(5) -0.0019(5)
C45 0.0309(7) 0.0217(6) 0.0238(6) -0.0020(5) 0.0110(5) -0.0073(5)
C46 0.0349(7) 0.0160(5) 0.0190(6) 0.0007(4) 0.0043(5) -0.0021(5)
C47 0.0252(6) 0.0155(5) 0.0141(5) -0.0025(4) 0.0014(4) 0.0000(4)
C48 0.0178(6) 0.0180(5) 0.0204(6) -0.0018(4) 0.0020(5) 0.0018(4)
C49 0.0204(6) 0.0212(6) 0.0249(6) -0.0055(5) -0.0002(5) 0.0042(5)
C50 0.0222(7) 0.0234(6) 0.0253(6) -0.0034(5) -0.0022(5) 0.0021(5)
C51 0.0264(7) 0.0172(6) 0.0232(6) 0.0025(5) -0.0011(5) 0.0026(5)
C52 0.0351(8) 0.0208(6) 0.0411(8) -0.0025(6) 0.0016(6) 0.0086(6)
C53 0.0377(8) 0.0259(7) 0.0278(7) 0.0070(5) -0.0101(6) -0.0011(6)
C54 0.0173(6) 0.0328(7) 0.0169(6) -0.0027(5) 0.0058(5) 0.0012(5)

loop_
_atom_type_symbol
_atom_type_description
_atom_type_scat_dispersion_real
_atom_type_scat_dispersion_imag
_atom_type_scat_source
C C 0.0181 0.0091 'International Tables Vol C Tables 4.2.6.8 and 6.1.1.4'
H H 0.0000 0.0000 'International Tables Vol C Tables 4.2.6.8 and 6.1.1.4'
As As -0.9300 1.0051 'International Tables Vol C Tables 4.2.6.8 and 6.1.1.4'
N N 0.0311 0.0180 'International Tables Vol C Tables 4.2.6.8 and 6.1.1.4'

loop_
_exptl_crystal_face_index_h
_exptl_crystal_face_index_k
_exptl_crystal_face_index_l
_exptl_crystal_face_perp_dist
-1 0 0 0.1259
1 -1 -1 0.1149
0 0 -1 0.0473
0 0 1 0.0614
-2 -9 8 0.0542
2 9 -8 0.0542
-3 7 -9 0.0944
2 9 7 0.0702
0 -9 -8 0.0592
2 -10 1 0.0676
-4 -9 5 0.0639
-4 8 8 0.1165
7 6 -1 0.1103

loop_
_geom_angle_atom_site_label_1
_geom_angle_atom_site_label_2
_geom_angle_atom_site_label_3
_geom_angle
_geom_angle_site_symmetry_1
_geom_angle_site_symmetry_3
_geom_angle_publ_flag
C35 As1 C4 107.64(5) . . ?
C1 N1 C11 129.12(10) . . ?
C2 N1 C1 110.34(9) . . ?
C2 N1 C11 119.84(9) . . ?
C1 N2 C23 131.94(10) . . ?
C3 N2 C1 110.27(9) . . ?
C3 N2 C23 117.22(10) . . ?
C35 N3 C38 114.85(10) . . ?
C35 N3 C42 122.12(9) . . ?
C42 N3 C38 123.03(9) . . ?
N2 C1 N1 103.00(9) . . ?
C4 C1 N1 128.36(10) . . ?
C4 C1 N2 128.56(10) . . ?
N1 C2 H2 122.3(11) . . ?
C3 C2 N1 108.10(10) . . ?
C3 C2 H2 129.6(11) . . ?
N2 C3 H3 121.6(10) . . ?
C2 C3 N2 108.27(11) . . ?
C2 C3 H3 130.1(10) . . ?
C1 C4 As1 117.04(8) . . ?
C1 C4 C5 119.45(10) . . ?
C5 C4 As1 119.43(8) . . ?
C6 C5 C4 120.98(11) . . ?
C6 C5 C10 117.56(11) . . ?
C10 C5 C4 121.47(11) . . ?
C5 C6 H6 119.5(10) . . ?
C7 C6 C5 121.03(12) . . ?
C7 C6 H6 119.4(10) . . ?
C6 C7 H7 119.3(12) . . ?
C8 C7 C6 120.35(13) . . ?
C8 C7 H7 120.4(12) . . ?
C7 C8 C9 119.46(12) . . ?
C7 C8 H8 118.5(12) . . ?
C9 C8 H8 122.0(12) . . ?
C8 C9 H9 120.5(11) . . ?
C10 C9 C8 120.28(12) . . ?
C10 C9 H9 119.2(11) . . ?
C5 C10 H10 119.3(10) . . ?
C9 C10 C5 121.24(12) . . ?
C9 C10 H10 119.4(10) . . ?
C12 C11 N1 117.72(10) . . ?
C12 C11 C16 122.34(11) . . ?
C16 C11 N1 119.83(10) . . ?
C11 C12 C20 122.82(10) . . ?
C13 C12 C11 118.07(11) . . ?
C13 C12 C20 119.12(10) . . ?
C12 C13 H13 119.4(10) . . ?
C14 C13 C12 120.73(11) . . ?
C14 C13 H13 119.8(10) . . ?
C13 C14 C15 120.10(11) . . ?
C13 C14 H14 121.0(10) . . ?
C15 C14 H14 118.9(10) . . ?
C14 C15 C16 121.68(11) . . ?
C14 C15 H15 119.4(10) . . ?
C16 C15 H15 119.0(10) . . ?
C11 C16 C17 121.62(11) . . ?
C15 C16 C11 117.00(11) . . ?
C15 C16 C17 121.37(11) . . ?
C16 C17 C18 113.55(11) . . ?
C16 C17 C19 111.02(10) . . ?
C16 C17 H17 107.5(9) . . ?
C18 C17 C19 108.73(11) . . ?
C18 C17 H17 107.8(9) . . ?
C19 C17 H17 108.0(9) . . ?
C17 C18 H18A 111.3(11) . . ?
C17 C18 H18B 112.6(11) . . ?
C17 C18 H18C 106.9(11) . . ?
H18A C18 H18B 107.9(15) . . ?
H18A C18 H18C 107.0(15) . . ?
H18B C18 H18C 111.0(15) . . ?
C17 C19 H19A 113.1(11) . . ?
C17 C19 H19B 110.0(12) . . ?
C17 C19 H19C 109.6(12) . . ?
H19A C19 H19B 105.8(16) . . ?
H19A C19 H19C 108.0(16) . . ?
H19B C19 H19C 110.3(17) . . ?
C12 C20 C21 112.38(10) . . ?
C12 C20 C22 110.38(10) . . ?
C12 C20 H20 108.4(9) . . ?
C21 C20 C22 109.97(10) . . ?
C21 C20 H20 107.9(9) . . ?
C22 C20 H20 107.7(9) . . ?
C20 C21 H21A 111.5(10) . . ?
C20 C21 H21B 109.3(11) . . ?
C20 C21 H21C 111.1(11) . . ?
H21A C21 H21B 109.5(14) . . ?
H21A C21 H21C 108.3(14) . . ?
H21B C21 H21C 107.0(15) . . ?
C20 C22 H22A 109.7(11) . . ?
C20 C22 H22B 110.9(11) . . ?
C20 C22 H22C 111.3(11) . . ?
H22A C22 H22B 110.3(15) . . ?
H22A C22 H22C 107.9(15) . . ?
H22B C22 H22C 106.6(15) . . ?
C24 C23 N2 119.18(11) . . ?
C28 C23 N2 117.41(11) . . ?
C28 C23 C24 122.59(11) . . ?
C23 C24 C29 120.92(11) . . ?
C25 C24 C23 117.19(12) . . ?
C25 C24 C29 121.89(12) . . ?
C24 C25 H25 120.9(11) . . ?
C26 C25 C24 121.22(12) . . ?
C26 C25 H25 117.8(11) . . ?
C25 C26 H26 118.9(11) . . ?
C27 C26 C25 120.35(12) . . ?
C27 C26 H26 120.7(11) . . ?
C26 C27 C28 120.77(12) . . ?
C26 C27 H27 118.6(10) . . ?
C28 C27 H27 120.5(10) . . ?
C23 C28 C32 122.01(11) . . ?
C27 C28 C23 117.70(12) . . ?
C27 C28 C32 120.29(12) . . ?
C24 C29 C30 113.16(12) . . ?
C24 C29 C31 111.79(11) . . ?
C24 C29 H29 106.4(10) . . ?
C30 C29 C31 109.17(12) . . ?
C30 C29 H29 108.2(9) . . ?
C31 C29 H29 107.9(9) . . ?
C29 C30 H30A 111.5(11) . . ?
C29 C30 H30B 110.5(11) . . ?
C29 C30 H30C 109.9(12) . . ?
H30A C30 H30B 109.4(16) . . ?
H30A C30 H30C 107.3(16) . . ?
H30B C30 H30C 108.1(16) . . ?
C29 C31 H31A 110.4(12) . . ?
C29 C31 H31B 113.0(11) . . ?
C29 C31 H31C 110.5(12) . . ?
H31A C31 H31B 107.0(16) . . ?
H31A C31 H31C 108.1(17) . . ?
H31B C31 H31C 107.8(16) . . ?
C28 C32 C33 111.32(11) . . ?
C28 C32 C34 111.73(12) . . ?
C28 C32 H32 107.9(10) . . ?
C33 C32 H32 105.4(9) . . ?
C34 C32 C33 110.51(11) . . ?
C34 C32 H32 109.8(9) . . ?
C32 C33 H33A 110.1(11) . . ?
C32 C33 H33B 112.5(11) . . ?
C32 C33 H33C 106.7(12) . . ?
H33A C33 H33B 108.4(16) . . ?
H33A C33 H33C 110.4(16) . . ?
H33B C33 H33C 108.7(16) . . ?
C32 C34 H34A 112.0(12) . . ?
C32 C34 H34B 110.4(12) . . ?
C32 C34 H34C 110.9(11) . . ?
H34A C34 H34B 109.3(16) . . ?
H34A C34 H34C 105.4(16) . . ?
H34B C34 H34C 108.7(16) . . ?
N3 C35 As1 117.00(8) . . ?
N3 C35 C36 107.95(10) . . ?
C36 C35 As1 135.00(8) . . ?
C35 C36 C37 101.36(9) . . ?
C35 C36 C54 113.27(10) . . ?
C39 C36 C35 112.16(10) . . ?
C39 C36 C37 110.53(10) . . ?
C39 C36 C54 108.94(11) . . ?
C54 C36 C37 110.41(10) . . ?
C36 C37 H37A 112.2(10) . . ?
C36 C37 H37B 108.0(10) . . ?
C38 C37 C36 107.23(10) . . ?
C38 C37 H37A 112.1(9) . . ?
C38 C37 H37B 108.7(10) . . ?
H37A C37 H37B 108.4(13) . . ?
N3 C38 C37 99.68(9) . . ?
N3 C38 C40 111.29(10) . . ?
N3 C38 C41 112.93(10) . . ?
C37 C38 C40 113.64(11) . . ?
C41 C38 C37 112.16(10) . . ?
C41 C38 C40 107.19(10) . . ?
C36 C39 H39A 111.7(10) . . ?
C36 C39 H39B 111.7(11) . . ?
C36 C39 H39C 110.0(11) . . ?
H39A C39 H39B 107.6(14) . . ?
H39A C39 H39C 105.8(14) . . ?
H39B C39 H39C 109.7(15) . . ?
C38 C40 H40A 112.8(10) . . ?
C38 C40 H40B 110.7(11) . . ?
C38 C40 H40C 109.1(11) . . ?
H40A C40 H40B 108.8(14) . . ?
H40A C40 H40C 106.5(14) . . ?
H40B C40 H40C 108.8(15) . . ?
C38 C41 H41A 112.0(10) . . ?
C38 C41 H41B 111.5(10) . . ?
C38 C41 H41C 110.1(11) . . ?
H41A C41 H41B 108.5(14) . . ?
H41A C41 H41C 107.4(14) . . ?
H41B C41 H41C 107.2(14) . . ?
C43 C42 N3 119.00(10) . . ?
C43 C42 C47 120.85(11) . . ?
C47 C42 N3 120.12(11) . . ?
C42 C43 C48 123.25(11) . . ?
C44 C43 C42 118.47(11) . . ?
C44 C43 C48 118.24(11) . . ?
C43 C44 H44 120.1(10) . . ?
C45 C44 C43 121.24(12) . . ?
C45 C44 H44 118.7(10) . . ?
C44 C45 C46 119.85(12) . . ?
C44 C45 H45 119.4(11) . . ?
C46 C45 H45 120.7(11) . . ?
C45 C46 C47 121.37(12) . . ?
C45 C46 H46 120.5(10) . . ?
C47 C46 H46 118.1(10) . . ?
C42 C47 C51 123.47(11) . . ?
C46 C47 C42 118.13(12) . . ?
C46 C47 C51 118.36(11) . . ?
C43 C48 C49 110.49(10) . . ?
C43 C48 C50 111.89(10) . . ?
C43 C48 H48 108.6(9) . . ?
C49 C48 C50 110.07(10) . . ?
C49 C48 H48 107.4(9) . . ?
C50 C48 H48 108.2(9) . . ?
C48 C49 H49A 111.6(11) . . ?
C48 C49 H49B 111.1(11) . . ?
C48 C49 H49C 111.1(11) . . ?
H49A C49 H49B 107.1(15) . . ?
H49A C49 H49C 107.2(15) . . ?
H49B C49 H49C 108.5(15) . . ?
C48 C50 H50A 109.8(10) . . ?
C48 C50 H50B 110.6(10) . . ?
C48 C50 H50C 111.6(11) . . ?
H50A C50 H50B 109.3(14) . . ?
H50A C50 H50C 108.5(15) . . ?
H50B C50 H50C 107.0(15) . . ?
C47 C51 C52 112.03(11) . . ?
C47 C51 C53 110.25(11) . . ?
C47 C51 H51 108.9(10) . . ?
C52 C51 C53 109.14(11) . . ?
C52 C51 H51 108.9(10) . . ?
C53 C51 H51 107.4(10) . . ?
C51 C52 H52A 112.2(11) . . ?
C51 C52 H52B 111.0(11) . . ?
C51 C52 H52C 110.1(14) . . ?
H52A C52 H52B 107.3(15) . . ?
H52A C52 H52C 108.6(17) . . ?
H52B C52 H52C 107.4(17) . . ?
C51 C53 H53A 111.5(10) . . ?
C51 C53 H53B 109.3(11) . . ?
C51 C53 H53C 112.8(11) . . ?
H53A C53 H53B 107.6(15) . . ?
H53A C53 H53C 108.6(15) . . ?
H53B C53 H53C 106.8(15) . . ?
C36 C54 H54A 112.4(10) . . ?
C36 C54 H54B 108.8(12) . . ?
C36 C54 H54C 112.6(11) . . ?
H54A C54 H54B 107.5(15) . . ?
H54A C54 H54C 107.7(14) . . ?
H54B C54 H54C 107.6(16) . . ?

loop_
_geom_bond_atom_site_label_1
_geom_bond_atom_site_label_2
_geom_bond_distance
_geom_bond_site_symmetry_2
_geom_bond_publ_flag
As1 C4 1.9524(11) . ?
As1 C35 1.8651(12) . ?
N1 C1 1.4108(14) . ?
N1 C2 1.3966(15) . ?
N1 C11 1.4354(15) . ?
N2 C1 1.4051(15) . ?
N2 C3 1.3996(15) . ?
N2 C23 1.4382(15) . ?
N3 C35 1.3728(15) . ?
N3 C38 1.5004(14) . ?
N3 C42 1.4396(15) . ?
C1 C4 1.3793(16) . ?
C2 C3 1.3310(18) . ?
C2 H2 0.953(18) . ?
C3 H3 0.966(17) . ?
C4 C5 1.4795(16) . ?
C5 C6 1.3979(17) . ?
C5 C10 1.4045(17) . ?
C6 C7 1.3947(18) . ?
C6 H6 0.939(16) . ?
C7 C8 1.384(2) . ?
C7 H7 0.96(2) . ?
C8 C9 1.388(2) . ?
C8 H8 0.957(19) . ?
C9 C10 1.3866(18) . ?
C9 H9 0.97(2) . ?
C10 H10 0.952(17) . ?
C11 C12 1.4028(16) . ?
C11 C16 1.4100(16) . ?
C12 C13 1.3976(16) . ?
C12 C20 1.5218(16) . ?
C13 C14 1.3846(18) . ?
C13 H13 0.957(17) . ?
C14 C15 1.3881(18) . ?
C14 H14 0.971(17) . ?
C15 C16 1.3950(17) . ?
C15 H15 0.976(18) . ?
C16 C17 1.5234(16) . ?
C17 C18 1.5295(18) . ?
C17 C19 1.5331(19) . ?
C17 H17 0.994(16) . ?
C18 H18A 0.994(19) . ?
C18 H18B 0.99(2) . ?
C18 H18C 0.99(2) . ?
C19 H19A 0.97(2) . ?
C19 H19B 0.97(2) . ?
C19 H19C 1.00(2) . ?
C20 C21 1.5343(17) . ?
C20 C22 1.5383(18) . ?
C20 H20 0.971(16) . ?
C21 H21A 0.999(18) . ?
C21 H21B 0.982(19) . ?
C21 H21C 1.008(19) . ?
C22 H22A 0.992(19) . ?
C22 H22B 0.992(19) . ?
C22 H22C 0.98(2) . ?
C23 C24 1.4060(17) . ?
C23 C28 1.4031(17) . ?
C24 C25 1.3962(18) . ?
C24 C29 1.5226(18) . ?
C25 C26 1.390(2) . ?
C25 H25 0.952(18) . ?
C26 C27 1.382(2) . ?
C26 H26 0.962(18) . ?
C27 C28 1.3997(17) . ?
C27 H27 0.948(18) . ?
C28 C32 1.5221(18) . ?
C29 C30 1.5319(19) . ?
C29 C31 1.535(2) . ?
C29 H29 0.979(17) . ?
C30 H30A 0.99(2) . ?
C30 H30B 0.99(2) . ?
C30 H30C 0.95(2) . ?
C31 H31A 0.98(2) . ?
C31 H31B 0.99(2) . ?
C31 H31C 0.99(2) . ?
C32 C33 1.5350(18) . ?
C32 C34 1.5316(19) . ?
C32 H32 0.980(17) . ?
C33 H33A 0.98(2) . ?
C33 H33B 0.99(2) . ?
C33 H33C 0.95(2) . ?
C34 H34A 0.96(2) . ?
C34 H34B 0.98(2) . ?
C34 H34C 1.04(2) . ?
C35 C36 1.5338(16) . ?
C36 C37 1.5479(16) . ?
C36 C39 1.5278(17) . ?
C36 C54 1.5425(17) . ?
C37 C38 1.5304(17) . ?
C37 H37A 0.962(17) . ?
C37 H37B 0.966(17) . ?
C38 C40 1.5353(17) . ?
C38 C41 1.5282(17) . ?
C39 H39A 0.972(17) . ?
C39 H39B 0.971(19) . ?
C39 H39C 1.00(2) . ?
C40 H40A 0.999(17) . ?
C40 H40B 0.962(19) . ?
C40 H40C 0.973(19) . ?
C41 H41A 0.973(18) . ?
C41 H41B 0.973(18) . ?
C41 H41C 0.980(19) . ?
C42 C43 1.4085(17) . ?
C42 C47 1.4117(16) . ?
C43 C44 1.3949(17) . ?
C43 C48 1.5215(16) . ?
C44 C45 1.3814(19) . ?
C44 H44 1.002(18) . ?
C45 C46 1.384(2) . ?
C45 H45 0.954(18) . ?
C46 C47 1.3967(18) . ?
C46 H46 0.968(18) . ?
C47 C51 1.5171(18) . ?
C48 C49 1.5318(17) . ?
C48 C50 1.5352(17) . ?
C48 H48 0.977(16) . ?
C49 H49A 0.999(19) . ?
C49 H49B 0.981(18) . ?
C49 H49C 1.002(19) . ?
C50 H50A 0.972(18) . ?
C50 H50B 0.984(19) . ?
C50 H50C 0.98(2) . ?
C51 C52 1.5333(18) . ?
C51 C53 1.5366(18) . ?
C51 H51 0.956(17) . ?
C52 H52A 0.966(19) . ?
C52 H52B 1.02(2) . ?
C52 H52C 0.95(2) . ?
C53 H53A 1.017(19) . ?
C53 H53B 0.97(2) . ?
C53 H53C 0.994(19) . ?
C54 H54A 0.954(17) . ?
C54 H54B 0.94(2) . ?
C54 H54C 0.96(2) . ?

loop_
_geom_torsion_atom_site_label_1
_geom_torsion_atom_site_label_2
_geom_torsion_atom_site_label_3
_geom_torsion_atom_site_label_4
_geom_torsion
_geom_torsion_site_symmetry_1
_geom_torsion_site_symmetry_2
_geom_torsion_site_symmetry_3
_geom_torsion_site_symmetry_4
_geom_torsion_publ_flag
As1 C4 C5 C6 141.98(9) . . . . ?
As1 C4 C5 C10 -38.05(14) . . . . ?
As1 C35 C36 C37 -158.89(10) . . . . ?
As1 C35 C36 C39 -40.98(16) . . . . ?
As1 C35 C36 C54 82.84(14) . . . . ?
N1 C1 C4 As1 146.22(10) . . . . ?
N1 C1 C4 C5 -10.96(18) . . . . ?
N1 C2 C3 N2 -1.04(15) . . . . ?
N1 C11 C12 C13 177.89(10) . . . . ?
N1 C11 C12 C20 -1.77(16) . . . . ?
N1 C11 C16 C15 -179.51(10) . . . . ?
N1 C11 C16 C17 -1.12(16) . . . . ?
N2 C1 C4 As1 -30.05(16) . . . . ?
N2 C1 C4 C5 172.78(11) . . . . ?
N2 C23 C24 C25 -167.10(11) . . . . ?
N2 C23 C24 C29 12.20(17) . . . . ?
N2 C23 C28 C27 165.52(10) . . . . ?
N2 C23 C28 C32 -15.27(16) . . . . ?
N3 C35 C36 C37 18.49(12) . . . . ?
N3 C35 C36 C39 136.40(10) . . . . ?
N3 C35 C36 C54 -99.78(11) . . . . ?
N3 C42 C43 C44 178.59(10) . . . . ?
N3 C42 C43 C48 -3.77(17) . . . . ?
N3 C42 C47 C46 -178.70(10) . . . . ?
N3 C42 C47 C51 3.73(17) . . . . ?
C1 N1 C2 C3 1.24(14) . . . . ?
C1 N1 C11 C12 119.78(13) . . . . ?
C1 N1 C11 C16 -63.89(16) . . . . ?
C1 N2 C3 C2 0.49(14) . . . . ?
C1 N2 C23 C24 -74.31(16) . . . . ?
C1 N2 C23 C28 115.81(14) . . . . ?
C1 C4 C5 C6 -61.39(15) . . . . ?
C1 C4 C5 C10 118.57(12) . . . . ?
C2 N1 C1 N2 -0.89(12) . . . . ?
C2 N1 C1 C4 -177.89(12) . . . . ?
C2 N1 C11 C12 -70.76(14) . . . . ?
C2 N1 C11 C16 105.57(13) . . . . ?
C3 N2 C1 N1 0.25(12) . . . . ?
C3 N2 C1 C4 177.24(12) . . . . ?
C3 N2 C23 C24 96.08(13) . . . . ?
C3 N2 C23 C28 -73.81(14) . . . . ?
C4 As1 C35 N3 165.73(8) . . . . ?
C4 As1 C35 C36 -17.07(12) . . . . ?
C4 C5 C6 C7 177.31(11) . . . . ?
C4 C5 C10 C9 -176.93(11) . . . . ?
C5 C6 C7 C8 0.39(19) . . . . ?
C6 C5 C10 C9 3.04(17) . . . . ?
C6 C7 C8 C9 1.6(2) . . . . ?
C7 C8 C9 C10 -1.2(2) . . . . ?
C8 C9 C10 C5 -1.15(19) . . . . ?
C10 C5 C6 C7 -2.66(17) . . . . ?
C11 N1 C1 N2 169.37(11) . . . . ?
C11 N1 C1 C4 -7.6(2) . . . . ?
C11 N1 C2 C3 -170.05(11) . . . . ?
C11 C12 C13 C14 1.01(17) . . . . ?
C11 C12 C20 C21 -127.06(12) . . . . ?
C11 C12 C20 C22 109.79(13) . . . . ?
C11 C16 C17 C18 165.43(11) . . . . ?
C11 C16 C17 C19 -71.70(15) . . . . ?
C12 C11 C16 C15 -3.36(17) . . . . ?
C12 C11 C16 C17 175.03(11) . . . . ?
C12 C13 C14 C15 -1.86(18) . . . . ?
C13 C12 C20 C21 53.28(15) . . . . ?
C13 C12 C20 C22 -69.87(14) . . . . ?
C13 C14 C15 C16 0.03(19) . . . . ?
C14 C15 C16 C11 2.49(18) . . . . ?
C14 C15 C16 C17 -175.90(11) . . . . ?
C15 C16 C17 C18 -16.25(16) . . . . ?
C15 C16 C17 C19 106.62(14) . . . . ?
C16 C11 C12 C13 1.66(17) . . . . ?
C16 C11 C12 C20 -178.00(11) . . . . ?
C20 C12 C13 C14 -179.31(11) . . . . ?
C23 N2 C1 N1 171.14(12) . . . . ?
C23 N2 C1 C4 -11.9(2) . . . . ?
C23 N2 C3 C2 -171.90(11) . . . . ?
C23 C24 C25 C26 1.65(18) . . . . ?
C23 C24 C29 C30 154.60(12) . . . . ?
C23 C24 C29 C31 -81.64(15) . . . . ?
C23 C28 C32 C33 -124.20(13) . . . . ?
C23 C28 C32 C34 111.72(13) . . . . ?
C24 C23 C28 C27 -3.99(17) . . . . ?
C24 C23 C28 C32 175.22(11) . . . . ?
C24 C25 C26 C27 -3.7(2) . . . . ?
C25 C24 C29 C30 -26.13(17) . . . . ?
C25 C24 C29 C31 97.63(15) . . . . ?
C25 C26 C27 C28 1.80(19) . . . . ?
C26 C27 C28 C23 1.92(18) . . . . ?
C26 C27 C28 C32 -177.30(12) . . . . ?
C27 C28 C32 C33 54.99(16) . . . . ?
C27 C28 C32 C34 -69.10(15) . . . . ?
C28 C23 C24 C25 2.23(17) . . . . ?
C28 C23 C24 C29 -178.47(11) . . . . ?
C29 C24 C25 C26 -177.65(12) . . . . ?
C35 N3 C38 C37 -17.02(12) . . . . ?
C35 N3 C38 C40 103.18(12) . . . . ?
C35 N3 C38 C41 -136.20(11) . . . . ?
C35 N3 C42 C43 94.55(13) . . . . ?
C35 N3 C42 C47 -83.51(14) . . . . ?
C35 C36 C37 C38 -29.24(12) . . . . ?
C36 C37 C38 N3 28.03(12) . . . . ?
C36 C37 C38 C40 -90.44(12) . . . . ?
C36 C37 C38 C41 147.78(10) . . . . ?
C38 N3 C35 As1 176.89(8) . . . . ?
C38 N3 C35 C36 -1.04(13) . . . . ?
C38 N3 C42 C43 -85.52(14) . . . . ?
C38 N3 C42 C47 96.42(13) . . . . ?
C39 C36 C37 C38 -148.33(11) . . . . ?
C42 N3 C35 As1 -3.18(14) . . . . ?
C42 N3 C35 C36 178.90(10) . . . . ?
C42 N3 C38 C37 163.05(10) . . . . ?
C42 N3 C38 C40 -76.75(14) . . . . ?
C42 N3 C38 C41 43.87(15) . . . . ?
C42 C43 C44 C45 1.40(18) . . . . ?
C42 C43 C48 C49 -107.07(13) . . . . ?
C42 C43 C48 C50 129.91(12) . . . . ?
C42 C47 C51 C52 -117.98(13) . . . . ?
C42 C47 C51 C53 120.27(13) . . . . ?
C43 C42 C47 C46 3.27(17) . . . . ?
C43 C42 C47 C51 -174.29(11) . . . . ?
C43 C44 C45 C46 0.6(2) . . . . ?
C44 C43 C48 C49 70.59(14) . . . . ?
C44 C43 C48 C50 -52.44(15) . . . . ?
C44 C45 C46 C47 -0.7(2) . . . . ?
C45 C46 C47 C42 -1.22(18) . . . . ?
C45 C46 C47 C51 176.47(12) . . . . ?
C46 C47 C51 C52 64.46(15) . . . . ?
C46 C47 C51 C53 -57.29(15) . . . . ?
C47 C42 C43 C44 -3.37(17) . . . . ?
C47 C42 C43 C48 174.28(11) . . . . ?
C48 C43 C44 C45 -176.36(11) . . . . ?
C54 C36 C37 C38 91.07(12) . . . . ?

loop_
_exptl_oxdiff_crystal_face_indexfrac_h
_exptl_oxdiff_crystal_face_indexfrac_k
_exptl_oxdiff_crystal_face_indexfrac_l
_exptl_oxdiff_crystal_face_x
_exptl_oxdiff_crystal_face_y
_exptl_oxdiff_crystal_face_z
-1.0000 0.0000 -0.0000 0.0851 0.0523 -0.0710
1.0000 -1.0000 -1.0000 -0.0134 -0.0376 0.1615
0.0000 0.0000 -1.0000 0.0022 0.0539 0.0360
-0.0000 -0.0000 1.0000 -0.0022 -0.0539 -0.0360
-1.7093 -8.5800 8.1640 0.7247 -0.6871 0.0517
1.7093 8.5800 -8.1640 -0.7247 0.6871 -0.0517
-3.3738 6.9300 -9.1557 -0.1751 0.9419 -0.2868
1.7716 8.7544 7.3134 -0.7755 -0.1436 -0.6147
-0.2718 -8.7042 -8.2863 0.6465 0.1195 0.7535
1.6724 -10.1030 0.8668 0.5586 -0.5305 0.6377
-3.6009 -8.7227 5.1250 0.9022 -0.4299 0.0348
-3.9971 7.6388 7.5859 -0.2075 0.0998 -0.9731
6.7161 5.8921 -0.7925 -0.9798 -0.0777 0.1842
